data_7056944
loop_
_publ_author_name
'Erb, William'
'Levanen, Gael'
'Roisnel, Thierry'
'Dorcet, Vincent'

_publ_section_title
;
 Application of the Curtius rearrangement to the synthesis of
 1&#x2032;-aminoferrocene-1-carboxylic acid derivatives
;
_journal_issue 5
_journal_name_full 'New Journal of Chemistry'
_journal_page_first 3808
_journal_paper_doi 10.1039/C7NJ05020H
_journal_volume 42
_journal_year 2018
_chemical_compound_source 'synthesis as described'
_chemical_formula_moiety 'C15 H15 Fe N O4'
_chemical_formula_sum 'C15 H15 Fe N O4'
_chemical_formula_weight 329.13
_space_group_crystal_system triclinic
_space_group_IT_number 2
_space_group_name_Hall '-P 1'
_space_group_name_H-M_alt 'P -1'
_symmetry_space_group_name_Hall '-P 1'
_symmetry_space_group_name_H-M 'P -1'
_atom_sites_solution_hydrogens mixed
_audit_update_record
;
2017-11-05 deposited with the CCDC.
2018-01-29 downloaded from the CCDC.
;
_cell_angle_alpha 69.828(3)
_cell_angle_beta 85.294(4)
_cell_angle_gamma 85.800(4)
_cell_formula_units_Z 4
_cell_length_a 8.4320(9)
_cell_length_b 11.1582(11)
_cell_length_c 15.5903(15)
_cell_measurement_reflns_used 9876
_cell_measurement_temperature 150(2)
_cell_measurement_theta_max 27.49
_cell_measurement_theta_min 2.72
_cell_measurement_wavelength 0.71073
_cell_volume 1370.6(2)
_computing_cell_refinement 'APEX3 (Bruker, 2015); SAINT (Bruker, 2014)'
_computing_data_collection 'SAINT (Bruker, 2014)'
_computing_data_reduction 'SAINT (Bruker, 2014)'
_computing_molecular_graphics 'SXGRAPH (Farrugia, 1999), Mercury (CSD, 2016)'
_computing_publication_material 'CRYSCALC (T. Roisnel, local program, 2017)'
_computing_structure_refinement 'SHELXL-2017/1 (Sheldrick, 2017)'
_computing_structure_solution 'SHELXT (Sheldrick, 2015)'
_diffrn_ambient_temperature 150(2)
_diffrn_detector '(CMOS) PHOTON 100'
_diffrn_measured_fraction_theta_full 0.998
_diffrn_measured_fraction_theta_max 0.999
_diffrn_measurement_device_type 'D8 VENTURE Bruker AXS'
_diffrn_measurement_method 'rotation images'
_diffrn_radiation_monochromator 'multilayer monochromator'
_diffrn_radiation_probe x-ray
_diffrn_radiation_source 'Incoatec microfocus sealed tube'
_diffrn_radiation_type MoK\a
_diffrn_radiation_wavelength 0.71073
_diffrn_reflns_av_R_equivalents 0.0672
_diffrn_reflns_av_unetI/netI 0.0467
_diffrn_reflns_limit_h_max 10
_diffrn_reflns_limit_h_min -10
_diffrn_reflns_limit_k_max 14
_diffrn_reflns_limit_k_min -14
_diffrn_reflns_limit_l_max 20
_diffrn_reflns_limit_l_min -20
_diffrn_reflns_number 32164
_diffrn_reflns_theta_full 25.242
_diffrn_reflns_theta_max 27.484
_diffrn_reflns_theta_min 2.985
_exptl_absorpt_coefficient_mu 1.115
_exptl_absorpt_correction_T_max 0.967
_exptl_absorpt_correction_T_min 0.777
_exptl_absorpt_correction_type multi-scan
_exptl_absorpt_process_details
;
  [Sheldrick, G.M. (2014). SADABS Bruker AXS Inc., Madison, Wisconsin, USA]
;
_exptl_crystal_colour red
_exptl_crystal_density_diffrn 1.595
_exptl_crystal_description stick
_exptl_crystal_F_000 680
_exptl_crystal_size_max 0.450
_exptl_crystal_size_mid 0.050
_exptl_crystal_size_min 0.030
_refine_diff_density_max 0.986
_refine_diff_density_min -0.798
_refine_diff_density_rms 0.100
_refine_ls_extinction_method none
_refine_ls_goodness_of_fit_ref 1.141
_refine_ls_hydrogen_treatment mixed
_refine_ls_matrix_type full
_refine_ls_number_parameters 385
_refine_ls_number_reflns 6273
_refine_ls_number_restraints 0
_refine_ls_restrained_S_all 1.141
_refine_ls_R_factor_all 0.0548
_refine_ls_R_factor_gt 0.0452
_refine_ls_shift/su_max 0.001
_refine_ls_shift/su_mean 0.000
_refine_ls_structure_factor_coef Fsqd
_refine_ls_weighting_details 'w=1/[\s^2^(Fo^2^)+(0.0195P)^2^+4.4364P] where P=(Fo^2^+2Fc^2^)/3'
_refine_ls_weighting_scheme calc
_refine_ls_wR_factor_gt 0.1152
_refine_ls_wR_factor_ref 0.1192
_reflns_Friedel_coverage 0.000
_reflns_number_gt 5362
_reflns_number_total 6273
_reflns_threshold_expression >2sigma(I)
_cod_data_source_file c7nj05020h2.cif
_cod_data_source_block WE320X1
_cod_depositor_comments 'Adding full bibliography for 7056941--7056946.cif.'
_cod_database_code 7056944

loop_
_space_group_symop_operation_xyz
'x, y, z'
'-x, -y, -z'

loop_
_atom_site_label
_atom_site_type_symbol
_atom_site_fract_x
_atom_site_fract_y
_atom_site_fract_z
_atom_site_U_iso_or_equiv
_atom_site_adp_type
_atom_site_occupancy
_atom_site_site_symmetry_order
_atom_site_calc_flag
_atom_site_refinement_flags_posn
_atom_site_refinement_flags_adp
Fe1 Fe 1.00187(5) 0.24509(4) 0.50261(3) 0.00932(11) Uani 1 1 d . .
C1 C 0.8464(4) 0.1020(3) 0.5351(2) 0.0131(6) Uani 1 1 d . .
H1 H 0.832550 0.049157 0.500074 0.016 Uiso 1 1 calc R U
C2 C 0.9519(4) 0.0762(3) 0.6062(2) 0.0144(6) Uani 1 1 d . .
H2 H 1.021196 0.002376 0.627409 0.017 Uiso 1 1 calc R U
C3 C 0.9365(4) 0.1795(3) 0.6405(2) 0.0154(6) Uani 1 1 d . .
H3 H 0.994203 0.186666 0.688181 0.018 Uiso 1 1 calc R U
C4 C 0.8207(4) 0.2699(3) 0.59139(19) 0.0128(6) Uani 1 1 d . .
H4 H 0.786506 0.347927 0.600454 0.015 Uiso 1 1 calc R U
C5 C 0.7644(4) 0.2226(3) 0.52588(19) 0.0116(6) Uani 1 1 d . .
C6 C 0.6593(4) 0.2937(3) 0.4532(2) 0.0125(6) Uani 1 1 d . .
O7 O 0.6010(3) 0.4033(2) 0.45970(16) 0.0197(5) Uani 1 1 d . .
O8 O 0.6308(3) 0.2543(2) 0.39165(15) 0.0185(5) Uani 1 1 d . .
C9 C 1.1477(4) 0.2376(3) 0.3913(2) 0.0136(6) Uani 1 1 d . .
H9 H 1.152531 0.171683 0.365430 0.016 Uiso 1 1 calc R U
C10 C 1.2393(4) 0.2410(3) 0.4638(2) 0.0160(6) Uani 1 1 d . .
H10 H 1.317196 0.177887 0.493881 0.019 Uiso 1 1 calc R U
C11 C 1.1937(4) 0.3549(3) 0.4831(2) 0.0158(6) Uani 1 1 d . .
H11 H 1.235789 0.381007 0.528229 0.019 Uiso 1 1 calc R U
C12 C 1.0740(4) 0.4226(3) 0.4231(2) 0.0137(6) Uani 1 1 d . .
H12 H 1.020708 0.501137 0.421784 0.016 Uiso 1 1 calc R U
C13 C 1.0480(4) 0.3516(3) 0.3650(2) 0.0121(6) Uani 1 1 d . .
N14 N 0.9416(3) 0.3988(2) 0.29497(16) 0.0131(5) Uani 1 1 d . .
H14 H 0.890556 0.471560 0.292193 0.016 Uiso 1 1 calc R U
C15 C 0.9052(4) 0.3505(3) 0.2315(2) 0.0143(6) Uani 1 1 d . .
O16 O 0.8189(3) 0.4079(2) 0.16931(16) 0.0206(5) Uani 1 1 d . .
O17 O 0.9719(3) 0.2333(2) 0.24322(16) 0.0223(5) Uani 1 1 d . .
C18 C 0.9385(4) 0.1756(3) 0.1765(2) 0.0230(7) Uani 1 1 d . .
H18A H 0.860923 0.231292 0.134062 0.028 Uiso 1 1 calc R U
H18B H 0.891070 0.091874 0.208282 0.028 Uiso 1 1 calc R U
C19 C 1.0870(5) 0.1579(4) 0.1246(3) 0.0328(9) Uani 1 1 d . .
H19 H 1.151929 0.229146 0.098294 0.039 Uiso 1 1 calc R U
H7 H 0.540(6) 0.443(5) 0.416(4) 0.050 Uiso 1 1 d . .
Fe2 Fe 0.34581(5) 0.67714(4) 0.07203(3) 0.01216(12) Uani 1 1 d . .
C20 C 1.1353(7) 0.0507(6) 0.1124(3) 0.0554(15) Uani 1 1 d . .
H20A H 1.073254 -0.022398 0.137774 0.067 Uiso 1 1 calc R U
H20B H 1.232565 0.045936 0.078079 0.067 Uiso 1 1 calc R U
C21 C 0.2307(4) 0.5095(3) 0.1270(2) 0.0175(6) Uani 1 1 d . .
H21 H 0.264172 0.429794 0.120376 0.021 Uiso 1 1 calc R U
C22 C 0.1285(4) 0.6046(3) 0.0695(2) 0.0208(7) Uani 1 1 d . .
H22 H 0.082103 0.599917 0.017269 0.025 Uiso 1 1 calc R U
C23 C 0.1076(4) 0.7082(4) 0.1033(2) 0.0219(7) Uani 1 1 d . .
H23 H 0.043929 0.784336 0.077740 0.026 Uiso 1 1 calc R U
C24 C 0.1981(4) 0.6789(3) 0.1822(2) 0.0190(7) Uani 1 1 d . .
H24 H 0.206282 0.731537 0.218088 0.023 Uiso 1 1 calc R U
C25 C 0.2745(4) 0.5545(3) 0.1968(2) 0.0145(6) Uani 1 1 d . .
C26 C 0.3901(4) 0.4907(3) 0.2652(2) 0.0133(6) Uani 1 1 d . .
O27 O 0.4280(3) 0.5365(2) 0.32186(14) 0.0167(5) Uani 1 1 d . .
O28 O 0.4490(3) 0.3820(2) 0.25920(16) 0.0187(5) Uani 1 1 d . .
C29 C 0.4936(4) 0.8262(3) 0.0464(2) 0.0181(7) Uani 1 1 d . .
H29 H 0.482880 0.889486 0.074845 0.022 Uiso 1 1 calc R U
C30 C 0.4223(4) 0.8322(3) -0.0354(2) 0.0203(7) Uani 1 1 d . .
H30 H 0.357196 0.901443 -0.071369 0.024 Uiso 1 1 calc R U
C31 C 0.4651(4) 0.7175(3) -0.0539(2) 0.0202(7) Uani 1 1 d . .
H31 H 0.433649 0.696599 -0.103943 0.024 Uiso 1 1 calc R U
C32 C 0.5640(4) 0.6393(3) 0.0166(2) 0.0152(6) Uani 1 1 d . .
H32 H 0.608757 0.556534 0.022127 0.018 Uiso 1 1 calc R U
C33 C 0.5837(4) 0.7076(3) 0.0772(2) 0.0138(6) Uani 1 1 d . .
N34 N 0.6842(3) 0.6579(3) 0.15006(17) 0.0146(5) Uani 1 1 d . .
H34 H 0.748996 0.593352 0.147857 0.017 Uiso 1 1 calc R U
C35 C 0.6958(4) 0.6949(3) 0.2231(2) 0.0154(6) Uani 1 1 d . .
O36 O 0.7824(3) 0.6392(2) 0.28507(16) 0.0197(5) Uani 1 1 d . .
O37 O 0.6054(3) 0.8003(2) 0.21939(15) 0.0181(5) Uani 1 1 d . .
C38 C 0.5912(4) 0.8302(3) 0.3039(2) 0.0203(7) Uani 1 1 d . .
H38A H 0.697297 0.844510 0.320458 0.024 Uiso 1 1 calc R U
H38B H 0.544187 0.758690 0.354780 0.024 Uiso 1 1 calc R U
C39 C 0.4858(4) 0.9483(3) 0.2868(2) 0.0221(7) Uani 1 1 d . .
H39 H 0.385522 0.950086 0.262571 0.027 Uiso 1 1 calc R U
C40 C 0.5235(6) 1.0497(4) 0.3032(3) 0.0371(10) Uani 1 1 d . .
H40A H 0.622980 1.050713 0.327385 0.045 Uiso 1 1 calc R U
H40B H 0.451417 1.122314 0.290852 0.045 Uiso 1 1 calc R U
H28 H 0.506(7) 0.345(5) 0.295(4) 0.050 Uiso 1 1 d . .

loop_
_atom_site_aniso_label
_atom_site_aniso_U_11
_atom_site_aniso_U_22
_atom_site_aniso_U_33
_atom_site_aniso_U_23
_atom_site_aniso_U_13
_atom_site_aniso_U_12
Fe1 0.0115(2) 0.0081(2) 0.00745(19) -0.00182(15) 0.00030(15) -0.00008(15)
C1 0.0160(15) 0.0100(13) 0.0121(13) -0.0026(11) 0.0015(11) -0.0026(11)
C2 0.0179(15) 0.0100(13) 0.0111(13) 0.0008(11) 0.0032(11) 0.0008(11)
C3 0.0196(16) 0.0182(15) 0.0064(12) -0.0019(11) 0.0011(11) -0.0013(12)
C4 0.0150(15) 0.0116(14) 0.0104(13) -0.0031(11) 0.0026(11) 0.0002(11)
C5 0.0120(14) 0.0105(13) 0.0115(13) -0.0035(11) 0.0031(11) -0.0019(11)
C6 0.0108(14) 0.0121(14) 0.0140(14) -0.0041(11) 0.0029(11) -0.0017(11)
O7 0.0240(13) 0.0169(11) 0.0197(11) -0.0085(9) -0.0096(10) 0.0089(10)
O8 0.0192(12) 0.0198(11) 0.0187(11) -0.0089(9) -0.0070(9) 0.0026(9)
C9 0.0148(15) 0.0141(14) 0.0099(13) -0.0021(11) 0.0025(11) -0.0008(12)
C10 0.0124(15) 0.0163(15) 0.0169(15) -0.0029(12) -0.0005(12) 0.0016(12)
C11 0.0135(15) 0.0192(15) 0.0149(14) -0.0044(12) -0.0014(11) -0.0073(12)
C12 0.0194(16) 0.0086(13) 0.0123(13) -0.0021(11) 0.0018(11) -0.0052(11)
C13 0.0125(14) 0.0111(13) 0.0108(13) -0.0015(11) 0.0026(11) -0.0025(11)
N14 0.0177(13) 0.0101(11) 0.0103(11) -0.0026(9) -0.0003(10) 0.0018(10)
C15 0.0173(15) 0.0120(14) 0.0123(14) -0.0033(11) 0.0011(11) 0.0003(12)
O16 0.0258(13) 0.0190(11) 0.0174(11) -0.0061(9) -0.0090(9) 0.0045(10)
O17 0.0357(14) 0.0165(11) 0.0185(11) -0.0104(9) -0.0121(10) 0.0085(10)
C18 0.0298(19) 0.0212(17) 0.0223(16) -0.0122(14) -0.0094(14) 0.0036(14)
C19 0.036(2) 0.041(2) 0.0257(19) -0.0173(17) 0.0012(16) -0.0065(18)
Fe2 0.0161(2) 0.0118(2) 0.0077(2) -0.00246(16) -0.00053(16) 0.00034(16)
C20 0.061(3) 0.063(3) 0.041(3) -0.024(2) -0.002(2) 0.031(3)
C21 0.0192(16) 0.0196(16) 0.0141(14) -0.0058(12) 0.0030(12) -0.0069(13)
C22 0.0173(16) 0.0289(18) 0.0145(15) -0.0039(13) -0.0031(12) -0.0051(14)
C23 0.0167(16) 0.0276(18) 0.0168(15) -0.0026(13) -0.0020(12) 0.0043(14)
C24 0.0198(17) 0.0236(17) 0.0135(14) -0.0084(13) 0.0021(12) 0.0053(13)
C25 0.0141(15) 0.0177(15) 0.0086(13) -0.0009(11) 0.0016(11) -0.0013(12)
C26 0.0137(15) 0.0143(14) 0.0092(13) -0.0011(11) 0.0040(11) -0.0029(11)
O27 0.0224(12) 0.0155(11) 0.0120(10) -0.0046(8) -0.0019(9) 0.0018(9)
O28 0.0253(13) 0.0155(11) 0.0144(11) -0.0044(9) -0.0038(9) 0.0040(9)
C29 0.0257(18) 0.0112(14) 0.0170(15) -0.0036(12) -0.0029(13) -0.0019(13)
C30 0.0259(18) 0.0171(16) 0.0135(14) 0.0013(12) -0.0027(13) -0.0048(13)
C31 0.0278(18) 0.0212(16) 0.0103(14) -0.0036(12) 0.0014(12) -0.0051(14)
C32 0.0197(16) 0.0136(14) 0.0117(13) -0.0040(11) 0.0020(12) -0.0010(12)
C33 0.0166(15) 0.0125(14) 0.0104(13) -0.0016(11) 0.0013(11) -0.0023(12)
N34 0.0148(13) 0.0147(12) 0.0146(12) -0.0057(10) -0.0028(10) 0.0024(10)
C35 0.0169(16) 0.0136(14) 0.0159(14) -0.0052(12) 0.0001(12) -0.0013(12)
O36 0.0199(12) 0.0210(12) 0.0203(11) -0.0098(10) -0.0080(9) 0.0067(9)
O37 0.0261(13) 0.0162(11) 0.0141(10) -0.0086(9) -0.0055(9) 0.0069(9)
C38 0.0282(18) 0.0213(16) 0.0151(15) -0.0115(13) -0.0038(13) 0.0039(14)
C39 0.0226(18) 0.0205(16) 0.0226(16) -0.0082(14) 0.0028(13) 0.0027(14)
C40 0.045(3) 0.027(2) 0.046(2) -0.0231(19) 0.008(2) -0.0019(18)

loop_
_atom_type_symbol
_atom_type_description
_atom_type_scat_dispersion_real
_atom_type_scat_dispersion_imag
_atom_type_scat_source
C C 0.0033 0.0016 'International Tables Vol C Tables 4.2.6.8 and 6.1.1.4'
H H 0.0000 0.0000 'International Tables Vol C Tables 4.2.6.8 and 6.1.1.4'
Fe Fe 0.3463 0.8444 'International Tables Vol C Tables 4.2.6.8 and 6.1.1.4'
N N 0.0061 0.0033 'International Tables Vol C Tables 4.2.6.8 and 6.1.1.4'
O O 0.0106 0.0060 'International Tables Vol C Tables 4.2.6.8 and 6.1.1.4'

loop_
_geom_angle_atom_site_label_1
_geom_angle_atom_site_label_2
_geom_angle_atom_site_label_3
_geom_angle
C5 Fe1 C11 150.34(13)
C5 Fe1 C1 41.32(12)
C11 Fe1 C1 166.95(13)
C5 Fe1 C10 167.50(13)
C11 Fe1 C10 40.81(13)
C1 Fe1 C10 128.77(13)
C5 Fe1 C4 41.04(12)
C11 Fe1 C4 116.77(13)
C1 Fe1 C4 69.10(12)
C10 Fe1 C4 150.50(13)
C5 Fe1 C12 117.15(12)
C11 Fe1 C12 40.70(12)
C1 Fe1 C12 151.27(12)
C10 Fe1 C12 68.44(13)
C4 Fe1 C12 107.45(12)
C5 Fe1 C3 68.34(12)
C11 Fe1 C3 107.93(13)
C1 Fe1 C3 68.36(12)
C10 Fe1 C3 118.01(13)
C4 Fe1 C3 40.34(12)
C12 Fe1 C3 128.40(13)
C5 Fe1 C2 68.42(12)
C11 Fe1 C2 128.87(13)
C1 Fe1 C2 40.41(12)
C10 Fe1 C2 108.77(13)
C4 Fe1 C2 68.20(12)
C12 Fe1 C2 166.76(13)
C3 Fe1 C2 40.40(12)
C5 Fe1 C9 128.81(12)
C11 Fe1 C9 68.74(13)
C1 Fe1 C9 108.18(12)
C10 Fe1 C9 40.79(12)
C4 Fe1 C9 167.15(12)
C12 Fe1 C9 68.52(12)
C3 Fe1 C9 151.54(12)
C2 Fe1 C9 118.45(12)
C5 Fe1 C13 108.51(12)
C11 Fe1 C13 68.07(12)
C1 Fe1 C13 118.36(12)
C10 Fe1 C13 67.80(12)
C4 Fe1 C13 129.06(12)
C12 Fe1 C13 40.55(12)
C3 Fe1 C13 166.85(12)
C2 Fe1 C13 151.68(12)
C9 Fe1 C13 40.20(12)
C2 C1 C5 107.3(3)
C2 C1 Fe1 70.52(17)
C5 C1 Fe1 68.70(17)
C2 C1 H1 126.3
C5 C1 H1 126.3
Fe1 C1 H1 126.0
C1 C2 C3 108.4(3)
C1 C2 Fe1 69.07(17)
C3 C2 Fe1 69.75(17)
C1 C2 H2 125.8
C3 C2 H2 125.8
Fe1 C2 H2 127.0
C4 C3 C2 108.4(3)
C4 C3 Fe1 69.32(16)
C2 C3 Fe1 69.85(17)
C4 C3 H3 125.8
C2 C3 H3 125.8
Fe1 C3 H3 126.6
C3 C4 C5 107.6(3)
C3 C4 Fe1 70.34(17)
C5 C4 Fe1 68.67(17)
C3 C4 H4 126.2
C5 C4 H4 126.2
Fe1 C4 H4 126.4
C4 C5 C1 108.2(3)
C4 C5 C6 125.4(3)
C1 C5 C6 125.8(3)
C4 C5 Fe1 70.29(17)
C1 C5 Fe1 69.98(17)
C6 C5 Fe1 118.7(2)
O8 C6 O7 123.9(3)
O8 C6 C5 122.5(3)
O7 C6 C5 113.6(3)
C6 O7 H7 112(4)
C13 C9 C10 107.3(3)
C13 C9 Fe1 70.54(17)
C10 C9 Fe1 68.83(17)
C13 C9 H9 126.3
C10 C9 H9 126.3
Fe1 C9 H9 125.9
C11 C10 C9 108.4(3)
C11 C10 Fe1 69.41(18)
C9 C10 Fe1 70.38(18)
C11 C10 H10 125.8
C9 C10 H10 125.8
Fe1 C10 H10 126.0
C12 C11 C10 107.9(3)
C12 C11 Fe1 69.89(17)
C10 C11 Fe1 69.79(18)
C12 C11 H11 126.0
C10 C11 H11 126.0
Fe1 C11 H11 125.9
C11 C12 C13 108.0(3)
C11 C12 Fe1 69.41(17)
C13 C12 Fe1 71.09(16)
C11 C12 H12 126.0
C13 C12 H12 126.0
Fe1 C12 H12 125.1
N14 C13 C9 130.8(3)
N14 C13 C12 121.0(3)
C9 C13 C12 108.3(3)
N14 C13 Fe1 129.1(2)
C9 C13 Fe1 69.26(16)
C12 C13 Fe1 68.36(16)
C15 N14 C13 130.3(3)
C15 N14 H14 114.8
C13 N14 H14 114.8
O16 C15 N14 123.1(3)
O16 C15 O17 123.4(3)
N14 C15 O17 113.5(3)
C15 O17 C18 116.5(2)
O17 C18 C19 109.7(3)
O17 C18 H18A 109.7
C19 C18 H18A 109.7
O17 C18 H18B 109.7
C19 C18 H18B 109.7
H18A C18 H18B 108.2
C20 C19 C18 124.3(4)
C20 C19 H19 117.8
C18 C19 H19 117.8
C25 Fe2 C24 41.40(13)
C25 Fe2 C32 117.49(13)
C24 Fe2 C32 150.91(13)
C25 Fe2 C31 152.17(14)
C24 Fe2 C31 165.89(14)
C32 Fe2 C31 40.90(13)
C25 Fe2 C21 41.03(12)
C24 Fe2 C21 69.18(14)
C32 Fe2 C21 108.47(13)
C31 Fe2 C21 119.14(13)
C25 Fe2 C30 165.16(13)
C24 Fe2 C30 127.14(14)
C32 Fe2 C30 68.36(13)
C31 Fe2 C30 40.57(14)
C21 Fe2 C30 152.89(13)
C25 Fe2 C29 126.39(13)
C24 Fe2 C29 105.96(14)
C32 Fe2 C29 68.64(13)
C31 Fe2 C29 68.77(13)
C21 Fe2 C29 165.32(13)
C30 Fe2 C29 40.81(13)
C25 Fe2 C23 68.59(13)
C24 Fe2 C23 40.75(13)
C32 Fe2 C23 167.27(13)
C31 Fe2 C23 128.98(14)
C21 Fe2 C23 68.08(14)
C30 Fe2 C23 108.75(14)
C29 Fe2 C23 117.89(14)
C25 Fe2 C22 68.48(13)
C24 Fe2 C22 68.65(14)
C32 Fe2 C22 129.30(14)
C31 Fe2 C22 109.53(14)
C21 Fe2 C22 40.31(13)
C30 Fe2 C22 119.62(13)
C29 Fe2 C22 152.29(14)
C23 Fe2 C22 40.33(14)
C25 Fe2 C33 106.96(12)
C24 Fe2 C33 116.80(13)
C32 Fe2 C33 40.58(12)
C31 Fe2 C33 68.29(13)
C21 Fe2 C33 128.27(13)
C30 Fe2 C33 67.89(13)
C29 Fe2 C33 40.39(12)
C23 Fe2 C33 151.12(14)
C22 Fe2 C33 166.72(14)
C19 C20 H20A 120.0
C19 C20 H20B 120.0
H20A C20 H20B 120.0
C22 C21 C25 108.0(3)
C22 C21 Fe2 70.43(19)
C25 C21 Fe2 68.67(18)
C22 C21 H21 126.0
C25 C21 H21 126.0
Fe2 C21 H21 126.5
C21 C22 C23 108.2(3)
C21 C22 Fe2 69.25(19)
C23 C22 Fe2 69.7(2)
C21 C22 H22 125.9
C23 C22 H22 125.9
Fe2 C22 H22 126.7
C22 C23 C24 108.7(3)
C22 C23 Fe2 70.0(2)
C24 C23 Fe2 68.90(19)
C22 C23 H23 125.7
C24 C23 H23 125.7
Fe2 C23 H23 127.0
C23 C24 C25 107.0(3)
C23 C24 Fe2 70.35(19)
C25 C24 Fe2 68.79(17)
C23 C24 H24 126.5
C25 C24 H24 126.5
Fe2 C24 H24 125.9
C21 C25 C24 108.2(3)
C21 C25 C26 125.6(3)
C24 C25 C26 125.9(3)
C21 C25 Fe2 70.30(17)
C24 C25 Fe2 69.82(17)
C26 C25 Fe2 120.8(2)
O27 C26 O28 124.2(3)
O27 C26 C25 122.9(3)
O28 C26 C25 113.0(3)
C26 O28 H28 116(4)
C33 C29 C30 107.2(3)
C33 C29 Fe2 70.23(18)
C30 C29 Fe2 69.21(18)
C33 C29 H29 126.4
C30 C29 H29 126.4
Fe2 C29 H29 125.7
C31 C30 C29 108.8(3)
C31 C30 Fe2 69.69(18)
C29 C30 Fe2 69.98(18)
C31 C30 H30 125.6
C29 C30 H30 125.6
Fe2 C30 H30 126.3
C30 C31 C32 107.6(3)
C30 C31 Fe2 69.74(18)
C32 C31 Fe2 69.43(18)
C30 C31 H31 126.2
C32 C31 H31 126.2
Fe2 C31 H31 126.2
C33 C32 C31 108.0(3)
C33 C32 Fe2 70.67(18)
C31 C32 Fe2 69.67(19)
C33 C32 H32 126.0
C31 C32 H32 126.0
Fe2 C32 H32 125.3
N34 C33 C29 130.6(3)
N34 C33 C32 121.0(3)
C29 C33 C32 108.4(3)
N34 C33 Fe2 129.6(2)
C29 C33 Fe2 69.38(18)
C32 C33 Fe2 68.76(18)
C35 N34 C33 129.3(3)
C35 N34 H34 115.3
C33 N34 H34 115.3
O36 C35 O37 123.6(3)
O36 C35 N34 123.2(3)
O37 C35 N34 113.2(3)
C35 O37 C38 114.9(2)
O37 C38 C39 107.0(3)
O37 C38 H38A 110.3
C39 C38 H38A 110.3
O37 C38 H38B 110.3
C39 C38 H38B 110.3
H38A C38 H38B 108.6
C40 C39 C38 123.8(4)
C40 C39 H39 118.1
C38 C39 H39 118.1
C39 C40 H40A 120.0
C39 C40 H40B 120.0
H40A C40 H40B 120.0

loop_
_geom_bond_atom_site_label_1
_geom_bond_atom_site_label_2
_geom_bond_distance
Fe1 C5 2.024(3)
Fe1 C11 2.040(3)
Fe1 C1 2.041(3)
Fe1 C10 2.045(3)
Fe1 C4 2.045(3)
Fe1 C12 2.046(3)
Fe1 C3 2.059(3)
Fe1 C2 2.060(3)
Fe1 C9 2.066(3)
Fe1 C13 2.083(3)
C1 C2 1.416(4)
C1 C5 1.434(4)
C1 H1 0.9500
C2 C3 1.422(4)
C2 H2 0.9500
C3 C4 1.415(4)
C3 H3 0.9500
C4 C5 1.426(4)
C4 H4 0.9500
C5 C6 1.463(4)
C6 O8 1.232(4)
C6 O7 1.317(4)
O7 H7 0.86(5)
C9 C13 1.426(4)
C9 C10 1.433(4)
C9 H9 0.9500
C10 C11 1.424(5)
C10 H10 0.9500
C11 C12 1.421(4)
C11 H11 0.9500
C12 C13 1.431(4)
C12 H12 0.9500
C13 N14 1.403(4)
N14 C15 1.343(4)
N14 H14 0.8800
C15 O16 1.224(4)
C15 O17 1.344(4)
O17 C18 1.453(4)
C18 C19 1.473(5)
C18 H18A 0.9900
C18 H18B 0.9900
C19 C20 1.306(6)
C19 H19 0.9500
Fe2 C25 2.028(3)
Fe2 C24 2.042(3)
Fe2 C32 2.046(3)
Fe2 C31 2.049(3)
Fe2 C21 2.050(3)
Fe2 C30 2.050(3)
Fe2 C29 2.060(3)
Fe2 C23 2.061(3)
Fe2 C22 2.065(3)
Fe2 C33 2.072(3)
C20 H20A 0.9500
C20 H20B 0.9500
C21 C22 1.418(5)
C21 C25 1.429(4)
C21 H21 0.9500
C22 C23 1.422(5)
C22 H22 0.9500
C23 C24 1.429(5)
C23 H23 0.9500
C24 C25 1.439(4)
C24 H24 0.9500
C25 C26 1.463(4)
C26 O27 1.234(4)
C26 O28 1.308(4)
O28 H28 0.75(5)
C29 C33 1.426(4)
C29 C30 1.433(5)
C29 H29 0.9500
C30 C31 1.421(5)
C30 H30 0.9500
C31 C32 1.431(5)
C31 H31 0.9500
C32 C33 1.428(4)
C32 H32 0.9500
C33 N34 1.404(4)
N34 C35 1.351(4)
N34 H34 0.8800
C35 O36 1.220(4)
C35 O37 1.340(4)
O37 C38 1.460(4)
C38 C39 1.491(5)
C38 H38A 0.9900
C38 H38B 0.9900
C39 C40 1.308(5)
C39 H39 0.9500
C40 H40A 0.9500
C40 H40B 0.9500

loop_
_geom_hbond_atom_site_label_D
_geom_hbond_atom_site_label_H
_geom_hbond_atom_site_label_A
_geom_hbond_distance_DH
_geom_hbond_distance_HA
_geom_hbond_distance_DA
_geom_hbond_angle_DHA
_geom_hbond_publ_flag
O7 H7 O27 0.86(5) 1.78(5) 2.636(3) 174(5) yes
O28 H28 O8 0.75(5) 1.86(6) 2.610(3) 175(6) yes
N14 H14 O36 0.88 1.99 2.871(3) 178.0 yes
N34 H34 O16 0.88 2.03 2.860(4) 156.8 yes

loop_
_geom_torsion_atom_site_label_1
_geom_torsion_atom_site_label_2
_geom_torsion_atom_site_label_3
_geom_torsion_atom_site_label_4
_geom_torsion
C5 C1 C2 C3 -0.3(3)
Fe1 C1 C2 C3 58.8(2)
C5 C1 C2 Fe1 -59.1(2)
C1 C2 C3 C4 0.4(3)
Fe1 C2 C3 C4 58.8(2)
C1 C2 C3 Fe1 -58.4(2)
C2 C3 C4 C5 -0.3(3)
Fe1 C3 C4 C5 58.8(2)
C2 C3 C4 Fe1 -59.1(2)
C3 C4 C5 C1 0.1(3)
Fe1 C4 C5 C1 60.0(2)
C3 C4 C5 C6 -171.6(3)
Fe1 C4 C5 C6 -111.8(3)
C3 C4 C5 Fe1 -59.8(2)
C2 C1 C5 C4 0.1(3)
Fe1 C1 C5 C4 -60.1(2)
C2 C1 C5 C6 171.8(3)
Fe1 C1 C5 C6 111.6(3)
C2 C1 C5 Fe1 60.2(2)
C4 C5 C6 O8 170.6(3)
C1 C5 C6 O8 0.2(5)
Fe1 C5 C6 O8 85.3(3)
C4 C5 C6 O7 -8.6(4)
C1 C5 C6 O7 -178.9(3)
Fe1 C5 C6 O7 -93.8(3)
C13 C9 C10 C11 1.2(3)
Fe1 C9 C10 C11 -59.2(2)
C13 C9 C10 Fe1 60.3(2)
C9 C10 C11 C12 0.0(3)
Fe1 C10 C11 C12 -59.7(2)
C9 C10 C11 Fe1 59.8(2)
C10 C11 C12 C13 -1.2(3)
Fe1 C11 C12 C13 -60.9(2)
C10 C11 C12 Fe1 59.7(2)
C10 C9 C13 N14 176.5(3)
Fe1 C9 C13 N14 -124.3(3)
C10 C9 C13 C12 -1.9(3)
Fe1 C9 C13 C12 57.3(2)
C10 C9 C13 Fe1 -59.2(2)
C11 C12 C13 N14 -176.6(3)
Fe1 C12 C13 N14 123.6(3)
C11 C12 C13 C9 2.0(3)
Fe1 C12 C13 C9 -57.9(2)
C11 C12 C13 Fe1 59.8(2)
C9 C13 N14 C15 -1.2(5)
C12 C13 N14 C15 177.0(3)
Fe1 C13 N14 C15 -96.8(4)
C13 N14 C15 O16 -173.7(3)
C13 N14 C15 O17 6.6(5)
O16 C15 O17 C18 0.7(5)
N14 C15 O17 C18 -179.6(3)
C15 O17 C18 C19 115.7(3)
O17 C18 C19 C20 129.5(4)
C25 C21 C22 C23 -0.4(4)
Fe2 C21 C22 C23 -59.0(2)
C25 C21 C22 Fe2 58.6(2)
C21 C22 C23 C24 0.5(4)
Fe2 C22 C23 C24 -58.2(2)
C21 C22 C23 Fe2 58.7(2)
C22 C23 C24 C25 -0.5(4)
Fe2 C23 C24 C25 -59.3(2)
C22 C23 C24 Fe2 58.8(2)
C22 C21 C25 C24 0.1(4)
Fe2 C21 C25 C24 59.8(2)
C22 C21 C25 C26 -174.0(3)
Fe2 C21 C25 C26 -114.3(3)
C22 C21 C25 Fe2 -59.7(2)
C23 C24 C25 C21 0.2(4)
Fe2 C24 C25 C21 -60.1(2)
C23 C24 C25 C26 174.3(3)
Fe2 C24 C25 C26 114.0(3)
C23 C24 C25 Fe2 60.3(2)
C21 C25 C26 O27 177.1(3)
C24 C25 C26 O27 4.0(5)
Fe2 C25 C26 O27 90.3(3)
C21 C25 C26 O28 -2.3(4)
C24 C25 C26 O28 -175.4(3)
Fe2 C25 C26 O28 -89.1(3)
C33 C29 C30 C31 1.2(4)
Fe2 C29 C30 C31 -59.0(2)
C33 C29 C30 Fe2 60.3(2)
C29 C30 C31 C32 -0.1(4)
Fe2 C30 C31 C32 -59.4(2)
C29 C30 C31 Fe2 59.2(2)
C30 C31 C32 C33 -1.0(4)
Fe2 C31 C32 C33 -60.5(2)
C30 C31 C32 Fe2 59.5(2)
C30 C29 C33 N34 175.4(3)
Fe2 C29 C33 N34 -125.0(3)
C30 C29 C33 C32 -1.8(4)
Fe2 C29 C33 C32 57.8(2)
C30 C29 C33 Fe2 -59.6(2)
C31 C32 C33 N34 -175.8(3)
Fe2 C32 C33 N34 124.3(3)
C31 C32 C33 C29 1.8(4)
Fe2 C32 C33 C29 -58.2(2)
C31 C32 C33 Fe2 59.9(2)
C29 C33 N34 C35 16.7(5)
C32 C33 N34 C35 -166.4(3)
Fe2 C33 N34 C35 -79.4(4)
C33 N34 C35 O36 175.8(3)
C33 N34 C35 O37 -5.6(5)
O36 C35 O37 C38 -12.2(5)
N34 C35 O37 C38 169.2(3)
C35 O37 C38 C39 -179.3(3)
O37 C38 C39 C40 -128.1(4)
